data_1575690
loop_
_publ_author_name
'Mouriki, Olympia'
'Passeri, Ginevra'
'Singh, Karampal'
'Lamorte, Sarah D.'
'Singh, Kuldip'
'Suntharalingam, Kogularamanan'
'Kilpatrick, Alexander F. R.'

_publ_section_title
;
 Anti-breast cancer stem cell activity of titanocene complexes of
 non-steroidal anti-inflammatory drugs.
;
_journal_issue 41
_journal_name_full 'Dalton transactions (Cambridge, England : 2003)'
_journal_page_first 15389
_journal_page_last 15394
_journal_paper_doi 10.1039/d5dt01491c
_journal_volume 54
_journal_year 2025
_chemical_formula_moiety 'C24 H20 O6 Ti'
_chemical_formula_sum 'C24 H20 O6 Ti'
_chemical_formula_weight 452.30
_space_group_crystal_system monoclinic
_space_group_IT_number 14
_space_group_name_Hall '-P 2yn'
_space_group_name_H-M_alt 'P 1 21/n 1'
_atom_sites_solution_hydrogens geom
_atom_sites_solution_primary dual
_audit_creation_date 2023-02-08
_audit_creation_method
;
Olex2 1.3
(compiled 2020.11.12 svn.r5f609507 for OlexSys, GUI svn.r6403)
;
_audit_update_record
;
2024-07-23 deposited with the CCDC.	2025-09-08 downloaded from the CCDC.
;
_cell_angle_alpha 90
_cell_angle_beta 107.874(3)
_cell_angle_gamma 90
_cell_formula_units_Z 4
_cell_length_a 10.1420(6)
_cell_length_b 13.4472(9)
_cell_length_c 15.6399(9)
_cell_measurement_reflns_used 5619
_cell_measurement_temperature 150.0
_cell_measurement_theta_max 72.211
_cell_measurement_theta_min 4.632
_cell_volume 2030.0(2)
_computing_cell_refinement 'SAINT V8.40B (?, 2016)'
_computing_data_reduction 'SAINT V8.40B (?, 2016)'
_computing_molecular_graphics 'Olex2 1.3 (Dolomanov et al., 2009)'
_computing_publication_material 'Olex2 1.3 (Dolomanov et al., 2009)'
_computing_structure_refinement 'XL  (Sheldrick, 2008)'
_computing_structure_solution 'SHELXT 2018/2 (Sheldrick, 2018)'
_diffrn_ambient_temperature 150.0
_diffrn_measured_fraction_theta_full 0.993
_diffrn_measured_fraction_theta_max 0.987
_diffrn_measurement_device_type 'Bruker D8 Quest Photon III'
_diffrn_measurement_method '\f and \w scans'
_diffrn_radiation_type CuK\a
_diffrn_radiation_wavelength 1.54178
_diffrn_reflns_av_R_equivalents 0.0924
_diffrn_reflns_av_unetI/netI 0.0700
_diffrn_reflns_Laue_measured_fraction_full 0.993
_diffrn_reflns_Laue_measured_fraction_max 0.987
_diffrn_reflns_limit_h_max 12
_diffrn_reflns_limit_h_min -12
_diffrn_reflns_limit_k_max 16
_diffrn_reflns_limit_k_min -16
_diffrn_reflns_limit_l_max 19
_diffrn_reflns_limit_l_min -18
_diffrn_reflns_number 18710
_diffrn_reflns_point_group_measured_fraction_full 0.993
_diffrn_reflns_point_group_measured_fraction_max 0.987
_diffrn_reflns_theta_full 67.679
_diffrn_reflns_theta_max 72.300
_diffrn_reflns_theta_min 4.431
_diffrn_source_current 1.1
_diffrn_source_power 0.055
_diffrn_source_voltage 50.0
_diffrn_standards_number 0
_exptl_absorpt_coefficient_mu 3.920
_exptl_absorpt_correction_T_max 0.7536
_exptl_absorpt_correction_T_min 0.5479
_exptl_absorpt_correction_type multi-scan
_exptl_absorpt_process_details
;
SADABS-2016/2 (Bruker,2016/2) was used for absorption correction.
wR2(int) was 0.1163 before and 0.0649 after correction.
The Ratio of minimum to maximum transmission is 0.7270.
The \l/2 correction factor is Not present.
;
_exptl_crystal_colour yellow
_exptl_crystal_colour_primary yellow
_exptl_crystal_density_diffrn 1.480
_exptl_crystal_description plate
_exptl_crystal_F_000 936
_exptl_crystal_recrystallization_method 'Re-crystallisation from solvent: Toluene'
_exptl_crystal_size_max 0.166
_exptl_crystal_size_mid 0.087
_exptl_crystal_size_min 0.033
_refine_diff_density_max 0.524
_refine_diff_density_min -0.707
_refine_diff_density_rms 0.081
_refine_ls_extinction_method none
_refine_ls_goodness_of_fit_ref 1.031
_refine_ls_hydrogen_treatment constr
_refine_ls_matrix_type full
_refine_ls_number_parameters 282
_refine_ls_number_reflns 3963
_refine_ls_number_restraints 0
_refine_ls_restrained_S_all 1.031
_refine_ls_R_factor_all 0.0917
_refine_ls_R_factor_gt 0.0475
_refine_ls_shift/su_max 0.001
_refine_ls_shift/su_mean 0.000
_refine_ls_structure_factor_coef Fsqd
_refine_ls_weighting_details 'w=1/[\s^2^(Fo^2^)+(0.0745P)^2^+0.5795P] where P=(Fo^2^+2Fc^2^)/3'
_refine_ls_weighting_scheme calc
_refine_ls_wR_factor_gt 0.1237
_refine_ls_wR_factor_ref 0.1395
_reflns_Friedel_coverage 0.000
_reflns_number_gt 2825
_reflns_number_total 3963
_reflns_threshold_expression 'I > 2\s(I)'
_cod_data_source_file d5dt01491c2.cif
_cod_data_source_block q23024om_0m
_cod_depositor_comments 'Adding full bibliography for 1575690--1575692.cif.'
_cod_database_code 1575690
_shelx_shelxl_version_number 2019/1
_shelx_space_group_comment
;
The symmetry employed for this shelxl refinement is uniquely defined
by the following loop, which should always be used as a source of
symmetry information in preference to the above space-group names.
They are only intended as comments.
;
_shelx_estimated_absorpt_t_max 0.882
_shelx_estimated_absorpt_t_min 0.562
_olex2_refinement_description
;
1. Fixed Uiso
 At 1.2 times of:
  All C(H) groups
 At 1.5 times of:
  All O(H) groups
2.a Aromatic/amide H refined with riding coordinates:
 C1(H1), C2(H2), C3(H3A), C4(H4), C5(H5), C6(H6A), C7(H7), C8(H8), C9(H9),
 C10(H10), C14(H14), C15(H15), C16(H16), C17(H17), C21(H21), C22(H22), C23(H23),
  C24(H24)
2.b Idealised tetrahedral OH refined as rotating group:
 O3(H3), O6(H6)
;
_olex2_submission_special_instructions 'No special instructions were received'

loop_
_space_group_symop_operation_xyz
'x, y, z'
'-x+1/2, y+1/2, -z+1/2'
'-x, -y, -z'
'x-1/2, -y-1/2, z-1/2'

loop_
_atom_site_label
_atom_site_type_symbol
_atom_site_fract_x
_atom_site_fract_y
_atom_site_fract_z
_atom_site_U_iso_or_equiv
_atom_site_adp_type
_atom_site_occupancy
_atom_site_site_symmetry_order
_atom_site_calc_flag
_atom_site_refinement_flags_posn
_atom_site_refinement_flags_adp
_atom_site_refinement_flags_occupancy
_atom_site_disorder_assembly
_atom_site_disorder_group
Ti1 Ti 0.69078(5) 0.26107(4) 0.29827(3) 0.02845(17) Uani 1 1 d . . . . .
O1 O 0.6575(2) 0.3680(2) 0.37072(15) 0.0499(6) Uani 1 1 d . . . . .
O2 O 0.7518(3) 0.5180(2) 0.39468(16) 0.0550(6) Uani 1 1 d . . . . .
O3 O 0.7688(3) 0.60941(18) 0.54163(19) 0.0581(7) Uani 1 1 d . . . . .
H3 H 0.772195 0.602725 0.488932 0.087 Uiso 1 1 calc R U . . .
O4 O 0.5821(2) 0.17088(18) 0.34687(14) 0.0425(5) Uani 1 1 d . . . . .
O5 O 0.5859(2) 0.0097(2) 0.31564(16) 0.0517(6) Uani 1 1 d . . . . .
O6 O 0.4341(3) -0.10954(17) 0.37201(18) 0.0527(6) Uani 1 1 d . . . . .
H6 H 0.491526 -0.092195 0.345946 0.079 Uiso 1 1 calc R U . . .
C1 C 0.8633(3) 0.1477(3) 0.3798(2) 0.0441(8) Uani 1 1 d . . . . .
H1 H 0.839183 0.087420 0.402972 0.053 Uiso 1 1 calc R U . . .
C2 C 0.8897(3) 0.2371(3) 0.4246(2) 0.0555(11) Uani 1 1 d . . . . .
H2 H 0.884882 0.249134 0.483453 0.067 Uiso 1 1 calc R U . . .
C3 C 0.9246(3) 0.3068(3) 0.3696(3) 0.0550(10) Uani 1 1 d . . . . .
H3A H 0.947901 0.374544 0.383852 0.066 Uiso 1 1 calc R U . . .
C4 C 0.9191(3) 0.2588(3) 0.2894(3) 0.0474(9) Uani 1 1 d . . . . .
H4 H 0.939948 0.288184 0.239774 0.057 Uiso 1 1 calc R U . . .
C5 C 0.8780(3) 0.1606(3) 0.2943(2) 0.0424(8) Uani 1 1 d . . . . .
H5 H 0.862874 0.111794 0.248372 0.051 Uiso 1 1 calc R U . . .
C6 C 0.6573(4) 0.2506(3) 0.1424(2) 0.0500(9) Uani 1 1 d . . . . .
H6A H 0.725903 0.221840 0.120167 0.060 Uiso 1 1 calc R U . . .
C7 C 0.6505(3) 0.3501(3) 0.16407(19) 0.0415(7) Uani 1 1 d . . . . .
H7 H 0.714921 0.400441 0.161571 0.050 Uiso 1 1 calc R U . . .
C8 C 0.5312(3) 0.3628(3) 0.1904(2) 0.0441(8) Uani 1 1 d . . . . .
H8 H 0.499106 0.423887 0.207113 0.053 Uiso 1 1 calc R U . . .
C9 C 0.4686(3) 0.2717(3) 0.1878(2) 0.0540(10) Uani 1 1 d . . . . .
H9 H 0.386548 0.258730 0.203042 0.065 Uiso 1 1 calc R U . . .
C10 C 0.5491(5) 0.2001(3) 0.1581(2) 0.0599(11) Uani 1 1 d . . . . .
H10 H 0.531216 0.130763 0.150694 0.072 Uiso 1 1 calc R U . . .
C11 C 0.6977(3) 0.4462(2) 0.42004(19) 0.0358(7) Uani 1 1 d . . . . .
C12 C 0.6768(3) 0.4441(2) 0.50963(18) 0.0287(6) Uani 1 1 d . . . . .
C13 C 0.7154(3) 0.5265(2) 0.5663(2) 0.0340(6) Uani 1 1 d . . . . .
C14 C 0.6993(3) 0.5239(3) 0.6520(2) 0.0438(8) Uani 1 1 d . . . . .
H14 H 0.725195 0.579656 0.690838 0.053 Uiso 1 1 calc R U . . .
C15 C 0.6461(3) 0.4408(3) 0.6798(2) 0.0441(8) Uani 1 1 d . . . . .
H15 H 0.635998 0.439185 0.738181 0.053 Uiso 1 1 calc R U . . .
C16 C 0.6072(3) 0.3595(3) 0.6245(2) 0.0429(8) Uani 1 1 d . . . . .
H16 H 0.569734 0.302504 0.644406 0.052 Uiso 1 1 calc R U . . .
C17 C 0.6228(3) 0.3611(2) 0.5400(2) 0.0345(6) Uani 1 1 d . . . . .
H17 H 0.596206 0.304740 0.501967 0.041 Uiso 1 1 calc R U . . .
C18 C 0.5374(3) 0.0810(3) 0.34587(18) 0.0350(7) Uani 1 1 d . . . . .
C19 C 0.4219(3) 0.0676(2) 0.38400(16) 0.0275(6) Uani 1 1 d . . . . .
C20 C 0.3761(3) -0.0279(2) 0.39582(18) 0.0318(6) Uani 1 1 d . . . . .
C21 C 0.2683(3) -0.0396(3) 0.43307(19) 0.0390(7) Uani 1 1 d . . . . .
H21 H 0.239680 -0.104397 0.443806 0.047 Uiso 1 1 calc R U . . .
C22 C 0.2042(3) 0.0415(3) 0.45404(19) 0.0390(7) Uani 1 1 d . . . . .
H22 H 0.129906 0.032338 0.478263 0.047 Uiso 1 1 calc R U . . .
C23 C 0.2449(3) 0.1371(3) 0.44088(18) 0.0361(7) Uani 1 1 d . . . . .
H23 H 0.198252 0.193007 0.455018 0.043 Uiso 1 1 calc R U . . .
C24 C 0.3547(3) 0.1497(2) 0.40671(18) 0.0297(6) Uani 1 1 d . . . . .
H24 H 0.384747 0.214960 0.398597 0.036 Uiso 1 1 calc R U . . .

loop_
_atom_site_aniso_label
_atom_site_aniso_U_11
_atom_site_aniso_U_22
_atom_site_aniso_U_33
_atom_site_aniso_U_23
_atom_site_aniso_U_13
_atom_site_aniso_U_12
Ti1 0.0247(2) 0.0413(3) 0.0197(2) 0.0006(2) 0.00740(18) -0.0005(2)
O1 0.0382(11) 0.0720(17) 0.0405(12) -0.0218(13) 0.0137(9) -0.0013(11)
O2 0.0679(16) 0.0581(16) 0.0456(13) 0.0116(13) 0.0273(12) -0.0033(13)
O3 0.0702(17) 0.0370(14) 0.0646(16) -0.0050(13) 0.0170(14) -0.0207(12)
O4 0.0321(10) 0.0586(15) 0.0378(11) 0.0123(12) 0.0120(9) -0.0065(10)
O5 0.0443(12) 0.0691(17) 0.0464(13) -0.0017(13) 0.0208(11) 0.0160(12)
O6 0.0638(16) 0.0333(13) 0.0555(15) -0.0025(12) 0.0103(12) 0.0089(11)
C1 0.0274(14) 0.063(2) 0.0380(16) 0.0213(18) 0.0048(12) 0.0033(14)
C2 0.0240(14) 0.104(3) 0.0315(16) -0.007(2) -0.0023(12) 0.0012(17)
C3 0.0226(13) 0.057(2) 0.083(3) -0.011(2) 0.0128(16) -0.0066(15)
C4 0.0344(15) 0.058(2) 0.057(2) 0.0188(19) 0.0250(15) 0.0104(15)
C5 0.0362(15) 0.053(2) 0.0388(15) 0.0051(17) 0.0120(13) 0.0143(14)
C6 0.069(2) 0.059(2) 0.0218(14) 0.0064(16) 0.0146(15) 0.0191(19)
C7 0.0409(16) 0.049(2) 0.0320(15) 0.0132(16) 0.0071(13) 0.0015(14)
C8 0.0381(16) 0.049(2) 0.0390(16) 0.0041(17) 0.0031(13) 0.0134(15)
C9 0.0316(15) 0.086(3) 0.0330(16) 0.0167(19) -0.0065(13) -0.0115(17)
C10 0.096(3) 0.043(2) 0.0230(15) 0.0016(16) -0.0089(17) -0.009(2)
C11 0.0323(13) 0.0426(19) 0.0297(14) -0.0033(15) 0.0055(11) 0.0043(13)
C12 0.0269(12) 0.0299(15) 0.0264(13) 0.0017(13) 0.0039(10) 0.0043(11)
C13 0.0321(14) 0.0291(16) 0.0366(15) -0.0005(14) 0.0044(12) -0.0007(12)
C14 0.0402(16) 0.051(2) 0.0334(15) -0.0149(16) 0.0014(13) 0.0039(15)
C15 0.0399(16) 0.062(2) 0.0300(14) 0.0041(17) 0.0099(12) 0.0141(16)
C16 0.0427(17) 0.0410(18) 0.0501(18) 0.0130(17) 0.0218(15) 0.0029(14)
C17 0.0344(14) 0.0246(15) 0.0446(16) -0.0027(14) 0.0124(12) -0.0015(12)
C18 0.0279(13) 0.050(2) 0.0252(13) 0.0078(14) 0.0058(11) 0.0050(13)
C19 0.0237(11) 0.0357(16) 0.0204(11) 0.0025(12) 0.0031(9) -0.0011(11)
C20 0.0323(13) 0.0307(15) 0.0258(13) 0.0019(13) -0.0009(11) 0.0018(12)
C21 0.0351(15) 0.0410(18) 0.0324(14) 0.0086(15) -0.0022(12) -0.0156(14)
C22 0.0274(13) 0.060(2) 0.0290(14) 0.0074(15) 0.0079(11) -0.0059(14)
C23 0.0321(14) 0.0469(19) 0.0298(13) -0.0035(15) 0.0100(11) 0.0037(13)
C24 0.0319(13) 0.0274(15) 0.0270(12) -0.0016(13) 0.0048(11) -0.0051(11)

loop_
_atom_type_symbol
_atom_type_description
_atom_type_scat_dispersion_real
_atom_type_scat_dispersion_imag
_atom_type_scat_source
C C 0.0181 0.0091 'International Tables Vol C Tables 4.2.6.8 and 6.1.1.4'
H H 0.0000 0.0000 'International Tables Vol C Tables 4.2.6.8 and 6.1.1.4'
O O 0.0492 0.0322 'International Tables Vol C Tables 4.2.6.8 and 6.1.1.4'
Ti Ti 0.2191 1.8069 'International Tables Vol C Tables 4.2.6.8 and 6.1.1.4'

loop_
_geom_angle_atom_site_label_1
_geom_angle_atom_site_label_2
_geom_angle_atom_site_label_3
_geom_angle
_geom_angle_site_symmetry_1
_geom_angle_site_symmetry_3
_geom_angle_publ_flag
O1 Ti1 O4 90.74(11) . . ?
O1 Ti1 C1 113.39(12) . . ?
O1 Ti1 C2 82.50(12) . . ?
O1 Ti1 C3 81.97(12) . . ?
O1 Ti1 C4 113.38(12) . . ?
O1 Ti1 C5 137.37(11) . . ?
O1 Ti1 C6 131.10(12) . . ?
O1 Ti1 C7 97.58(12) . . ?
O1 Ti1 C8 77.51(11) . . ?
O1 Ti1 C9 94.82(13) . . ?
O1 Ti1 C10 129.60(14) . . ?
O4 Ti1 C1 78.59(10) . . ?
O4 Ti1 C2 91.63(12) . . ?
O4 Ti1 C3 125.68(12) . . ?
O4 Ti1 C4 134.33(11) . . ?
O4 Ti1 C5 102.24(11) . . ?
O4 Ti1 C6 116.59(13) . . ?
O4 Ti1 C7 134.91(10) . . ?
O4 Ti1 C8 106.98(11) . . ?
O4 Ti1 C9 78.34(11) . . ?
O4 Ti1 C10 83.68(12) . . ?
C1 Ti1 C8 168.07(12) . . ?
C1 Ti1 C9 143.49(14) . . ?
C2 Ti1 C1 33.66(13) . . ?
C2 Ti1 C8 152.65(14) . . ?
C2 Ti1 C9 169.62(12) . . ?
C3 Ti1 C1 56.52(14) . . ?
C3 Ti1 C2 34.10(13) . . ?
C3 Ti1 C8 123.29(14) . . ?
C3 Ti1 C9 155.62(14) . . ?
C4 Ti1 C1 56.61(11) . . ?
C4 Ti1 C2 56.58(12) . . ?
C4 Ti1 C3 34.31(13) . . ?
C4 Ti1 C8 115.56(12) . . ?
C4 Ti1 C9 133.08(13) . . ?
C4 Ti1 C10 105.57(15) . . ?
C5 Ti1 C1 34.55(11) . . ?
C5 Ti1 C2 57.04(12) . . ?
C5 Ti1 C3 57.39(14) . . ?
C5 Ti1 C4 34.43(12) . . ?
C5 Ti1 C6 78.41(12) . . ?
C5 Ti1 C8 133.77(11) . . ?
C5 Ti1 C9 127.39(14) . . ?
C5 Ti1 C10 92.42(15) . . ?
C6 Ti1 C1 111.42(12) . . ?
C6 Ti1 C2 131.92(13) . . ?
C6 Ti1 C3 107.89(14) . . ?
C6 Ti1 C4 76.77(14) . . ?
C6 Ti1 C8 56.69(12) . . ?
C6 Ti1 C9 56.71(13) . . ?
C6 Ti1 C10 33.83(14) . . ?
C7 Ti1 C1 134.97(11) . . ?
C7 Ti1 C2 133.32(13) . . ?
C7 Ti1 C3 99.38(13) . . ?
C7 Ti1 C4 81.84(12) . . ?
C7 Ti1 C5 100.96(12) . . ?
C7 Ti1 C6 34.32(12) . . ?
C7 Ti1 C8 34.58(11) . . ?
C7 Ti1 C9 56.90(12) . . ?
C7 Ti1 C10 57.17(13) . . ?
C8 Ti1 C9 33.51(13) . . ?
C10 Ti1 C1 114.37(14) . . ?
C10 Ti1 C2 147.45(15) . . ?
C10 Ti1 C3 139.49(15) . . ?
C10 Ti1 C8 56.98(13) . . ?
C10 Ti1 C9 34.98(15) . . ?
C11 O1 Ti1 151.4(2) . . ?
C13 O3 H3 109.5 . . ?
C18 O4 Ti1 145.1(2) . . ?
C20 O6 H6 109.5 . . ?
Ti1 C1 H1 121.3 . . ?
C2 C1 Ti1 73.1(2) . . ?
C2 C1 H1 125.8 . . ?
C2 C1 C5 108.5(3) . . ?
C5 C1 Ti1 71.61(18) . . ?
C5 C1 H1 125.8 . . ?
Ti1 C2 H2 120.0 . . ?
C1 C2 Ti1 73.25(18) . . ?
C1 C2 H2 125.7 . . ?
C1 C2 C3 108.7(3) . . ?
C3 C2 Ti1 72.87(19) . . ?
C3 C2 H2 125.7 . . ?
Ti1 C3 H3A 120.0 . . ?
C2 C3 Ti1 73.03(18) . . ?
C2 C3 H3A 126.4 . . ?
C2 C3 C4 107.3(3) . . ?
C4 C3 Ti1 72.50(19) . . ?
C4 C3 H3A 126.4 . . ?
Ti1 C4 H4 120.7 . . ?
C3 C4 Ti1 73.19(17) . . ?
C3 C4 H4 125.7 . . ?
C5 C4 Ti1 72.16(17) . . ?
C5 C4 C3 108.6(3) . . ?
C5 C4 H4 125.7 . . ?
Ti1 C5 H5 118.3 . . ?
C1 C5 Ti1 73.84(18) . . ?
C1 C5 H5 126.5 . . ?
C4 C5 Ti1 73.41(18) . . ?
C4 C5 C1 106.9(3) . . ?
C4 C5 H5 126.5 . . ?
Ti1 C6 H6A 120.9 . . ?
C7 C6 Ti1 72.06(17) . . ?
C7 C6 H6A 125.4 . . ?
C10 C6 Ti1 73.40(18) . . ?
C10 C6 H6A 125.4 . . ?
C10 C6 C7 109.3(3) . . ?
Ti1 C7 H7 117.9 . . ?
C6 C7 Ti1 73.62(18) . . ?
C6 C7 H7 126.2 . . ?
C6 C7 C8 107.5(3) . . ?
C8 C7 Ti1 74.22(18) . . ?
C8 C7 H7 126.2 . . ?
Ti1 C8 H8 121.2 . . ?
C7 C8 Ti1 71.20(18) . . ?
C7 C8 H8 125.8 . . ?
C9 C8 Ti1 73.51(19) . . ?
C9 C8 C7 108.4(3) . . ?
C9 C8 H8 125.8 . . ?
Ti1 C9 H9 120.9 . . ?
C8 C9 Ti1 72.99(18) . . ?
C8 C9 H9 126.1 . . ?
C8 C9 C10 107.8(3) . . ?
C10 C9 Ti1 71.84(19) . . ?
C10 C9 H9 126.1 . . ?
Ti1 C10 H10 119.5 . . ?
C6 C10 Ti1 72.8(2) . . ?
C6 C10 C9 107.0(3) . . ?
C6 C10 H10 126.5 . . ?
C9 C10 Ti1 73.18(18) . . ?
C9 C10 H10 126.5 . . ?
O1 C11 C12 116.0(3) . . ?
O2 C11 O1 122.3(3) . . ?
O2 C11 C12 121.7(3) . . ?
C13 C12 C11 119.5(3) . . ?
C17 C12 C11 121.6(3) . . ?
C17 C12 C13 118.9(3) . . ?
O3 C13 C12 122.3(3) . . ?
O3 C13 C14 118.1(3) . . ?
C12 C13 C14 119.7(3) . . ?
C13 C14 H14 120.1 . . ?
C15 C14 C13 119.8(3) . . ?
C15 C14 H14 120.1 . . ?
C14 C15 H15 119.5 . . ?
C14 C15 C16 121.0(3) . . ?
C16 C15 H15 119.5 . . ?
C15 C16 H16 120.1 . . ?
C15 C16 C17 119.7(3) . . ?
C17 C16 H16 120.1 . . ?
C12 C17 H17 119.6 . . ?
C16 C17 C12 120.9(3) . . ?
C16 C17 H17 119.6 . . ?
O4 C18 C19 115.3(3) . . ?
O5 C18 O4 123.5(3) . . ?
O5 C18 C19 121.2(3) . . ?
C20 C19 C18 120.1(3) . . ?
C20 C19 C24 119.0(2) . . ?
C24 C19 C18 120.9(3) . . ?
O6 C20 C19 121.4(3) . . ?
O6 C20 C21 119.1(3) . . ?
C21 C20 C19 119.5(3) . . ?
C20 C21 H21 119.9 . . ?
C22 C21 C20 120.3(3) . . ?
C22 C21 H21 119.9 . . ?
C21 C22 H22 119.3 . . ?
C21 C22 C23 121.5(3) . . ?
C23 C22 H22 119.3 . . ?
C22 C23 H23 120.6 . . ?
C22 C23 C24 118.8(3) . . ?
C24 C23 H23 120.6 . . ?
C19 C24 H24 119.6 . . ?
C23 C24 C19 120.9(3) . . ?
C23 C24 H24 119.6 . . ?

loop_
_geom_bond_atom_site_label_1
_geom_bond_atom_site_label_2
_geom_bond_distance
_geom_bond_site_symmetry_2
_geom_bond_publ_flag
Ti1 O1 1.924(2) . ?
Ti1 O4 1.944(2) . ?
Ti1 C1 2.375(3) . ?
Ti1 C2 2.373(3) . ?
Ti1 C3 2.371(3) . ?
Ti1 C4 2.363(3) . ?
Ti1 C5 2.347(3) . ?
Ti1 C6 2.360(3) . ?
Ti1 C7 2.341(3) . ?
Ti1 C8 2.379(3) . ?
Ti1 C9 2.386(3) . ?
Ti1 C10 2.368(3) . ?
O1 C11 1.293(4) . ?
O2 C11 1.234(4) . ?
O3 H3 0.8400 . ?
O3 C13 1.347(4) . ?
O4 C18 1.290(4) . ?
O5 C18 1.236(4) . ?
O6 H6 0.8400 . ?
O6 C20 1.350(4) . ?
C1 H1 0.9500 . ?
C1 C2 1.375(5) . ?
C1 C5 1.403(4) . ?
C2 H2 0.9500 . ?
C2 C3 1.391(5) . ?
C3 H3A 0.9500 . ?
C3 C4 1.396(5) . ?
C4 H4 0.9500 . ?
C4 C5 1.394(5) . ?
C5 H5 0.9500 . ?
C6 H6A 0.9500 . ?
C6 C7 1.387(5) . ?
C6 C10 1.376(6) . ?
C7 H7 0.9500 . ?
C7 C8 1.403(5) . ?
C8 H8 0.9500 . ?
C8 C9 1.373(5) . ?
C9 H9 0.9500 . ?
C9 C10 1.429(6) . ?
C10 H10 0.9500 . ?
C11 C12 1.480(4) . ?
C12 C13 1.397(4) . ?
C12 C17 1.390(4) . ?
C13 C14 1.400(4) . ?
C14 H14 0.9500 . ?
C14 C15 1.368(5) . ?
C15 H15 0.9500 . ?
C15 C16 1.374(5) . ?
C16 H16 0.9500 . ?
C16 C17 1.379(4) . ?
C17 H17 0.9500 . ?
C18 C19 1.479(4) . ?
C19 C20 1.397(4) . ?
C19 C24 1.399(4) . ?
C20 C21 1.397(4) . ?
C21 H21 0.9500 . ?
C21 C22 1.360(5) . ?
C22 H22 0.9500 . ?
C22 C23 1.384(5) . ?
C23 H23 0.9500 . ?
C23 C24 1.386(4) . ?
C24 H24 0.9500 . ?

loop_
_geom_hbond_atom_site_label_D
_geom_hbond_atom_site_label_H
_geom_hbond_atom_site_label_A
_geom_hbond_distance_DH
_geom_hbond_distance_HA
_geom_hbond_distance_DA
_geom_hbond_angle_DHA
_geom_hbond_site_symmetry_A
_geom_hbond_publ_flag
O3 H3 O2 0.84 1.82 2.565(4) 146.2 . yes
O6 H6 O5 0.84 1.82 2.560(4) 146.7 . yes

loop_
_geom_torsion_atom_site_label_1
_geom_torsion_atom_site_label_2
_geom_torsion_atom_site_label_3
_geom_torsion_atom_site_label_4
_geom_torsion
_geom_torsion_site_symmetry_1
_geom_torsion_site_symmetry_2
_geom_torsion_site_symmetry_3
_geom_torsion_site_symmetry_4
_geom_torsion_publ_flag
Ti1 O1 C11 O2 51.9(6) . . . . ?
Ti1 O1 C11 C12 -127.3(4) . . . . ?
Ti1 O4 C18 O5 16.4(5) . . . . ?
Ti1 O4 C18 C19 -163.7(2) . . . . ?
Ti1 C1 C2 C3 -64.8(2) . . . . ?
Ti1 C1 C5 C4 66.5(2) . . . . ?
Ti1 C2 C3 C4 -64.9(2) . . . . ?
Ti1 C3 C4 C5 -63.9(2) . . . . ?
Ti1 C4 C5 C1 -66.8(2) . . . . ?
Ti1 C6 C7 C8 -67.0(2) . . . . ?
Ti1 C6 C10 C9 65.7(2) . . . . ?
Ti1 C7 C8 C9 -64.6(2) . . . . ?
Ti1 C8 C9 C10 -63.9(2) . . . . ?
Ti1 C9 C10 C6 -65.4(2) . . . . ?
O1 C11 C12 C13 -178.9(2) . . . . ?
O1 C11 C12 C17 2.7(4) . . . . ?
O2 C11 C12 C13 1.9(4) . . . . ?
O2 C11 C12 C17 -176.5(3) . . . . ?
O3 C13 C14 C15 -179.6(3) . . . . ?
O4 C18 C19 C20 -172.6(2) . . . . ?
O4 C18 C19 C24 8.9(4) . . . . ?
O5 C18 C19 C20 7.3(4) . . . . ?
O5 C18 C19 C24 -171.1(3) . . . . ?
O6 C20 C21 C22 -177.2(3) . . . . ?
C1 C2 C3 Ti1 65.0(2) . . . . ?
C1 C2 C3 C4 0.1(4) . . . . ?
C2 C1 C5 Ti1 -64.3(2) . . . . ?
C2 C1 C5 C4 2.2(3) . . . . ?
C2 C3 C4 Ti1 65.3(2) . . . . ?
C2 C3 C4 C5 1.3(4) . . . . ?
C3 C4 C5 Ti1 64.6(2) . . . . ?
C3 C4 C5 C1 -2.2(4) . . . . ?
C5 C1 C2 Ti1 63.3(2) . . . . ?
C5 C1 C2 C3 -1.5(4) . . . . ?
C6 C7 C8 Ti1 66.6(2) . . . . ?
C6 C7 C8 C9 2.0(4) . . . . ?
C7 C6 C10 Ti1 -63.6(2) . . . . ?
C7 C6 C10 C9 2.1(4) . . . . ?
C7 C8 C9 Ti1 63.1(2) . . . . ?
C7 C8 C9 C10 -0.8(4) . . . . ?
C8 C9 C10 Ti1 64.6(2) . . . . ?
C8 C9 C10 C6 -0.8(4) . . . . ?
C10 C6 C7 Ti1 64.4(2) . . . . ?
C10 C6 C7 C8 -2.6(4) . . . . ?
C11 C12 C13 O3 1.4(4) . . . . ?
C11 C12 C13 C14 -178.3(3) . . . . ?
C11 C12 C17 C16 178.4(3) . . . . ?
C12 C13 C14 C15 0.1(5) . . . . ?
C13 C12 C17 C16 0.0(4) . . . . ?
C13 C14 C15 C16 -0.4(5) . . . . ?
C14 C15 C16 C17 0.5(5) . . . . ?
C15 C16 C17 C12 -0.3(5) . . . . ?
C17 C12 C13 O3 179.8(3) . . . . ?
C17 C12 C13 C14 0.1(4) . . . . ?
C18 C19 C20 O6 -0.9(4) . . . . ?
C18 C19 C20 C21 179.1(2) . . . . ?
C18 C19 C24 C23 178.8(2) . . . . ?
C19 C20 C21 C22 2.9(4) . . . . ?
C20 C19 C24 C23 0.3(4) . . . . ?
C20 C21 C22 C23 -1.2(4) . . . . ?
C21 C22 C23 C24 -0.9(4) . . . . ?
C22 C23 C24 C19 1.3(4) . . . . ?
C24 C19 C20 O6 177.6(3) . . . . ?
C24 C19 C20 C21 -2.4(4) . . . . ?
